data_2238819
loop_
_publ_author_name
'Hakberdiev, Shukhrat M.'
'Talipov, Samat A.'
'Dalimov, Davranbek N.'
'Ibragimov, Bakhtiyar T.'

_publ_section_title
;
 2,2'-Bis{8-[(benzylamino)methylidene]-1,6-dihydroxy-5-isopropyl-3-methylnaphthalen-7(8<i>H</i>)-one}
;
_journal_issue 11
_journal_name_full 'Acta Crystallographica Section E'
_journal_page_first o1626
_journal_page_last o1627
_journal_paper_doi 10.1107/S1600536813027281
_journal_volume 69
_journal_year 2013
_chemical_formula_iupac 'C44 H44 N2 O6'
_chemical_formula_moiety 'C44 H44 N2 O6'
_chemical_formula_sum 'C44 H44 N2 O6'
_chemical_formula_weight 696.81
_chemical_name_common di-benzylaminogossypol
_chemical_name_systematic
2,2'-Bis{8-[(benzylamino)methylidene]-1,6-dihydroxy-5-isopropyl-8-[(benzylamino)methylidene]-3-methylnaphthalen-7(8<i>H</i>)-one}
_space_group_IT_number 14
_space_group_name_Hall '-P 2ybc'
_space_group_name_H-M_alt 'P 1 21/c 1'
_symmetry_cell_setting monoclinic
_symmetry_space_group_name_Hall '-P 2ybc'
_symmetry_space_group_name_H-M 'P 1 21/c 1'
_atom_sites_solution_hydrogens geom
_atom_sites_solution_primary direct
_atom_sites_solution_secondary difmap
_audit_creation_method SHELXL-97
_cell_angle_alpha 90.00
_cell_angle_beta 90.196(6)
_cell_angle_gamma 90.00
_cell_formula_units_Z 8
_cell_length_a 9.8118(8)
_cell_length_b 29.014(2)
_cell_length_c 25.5854(17)
_cell_measurement_reflns_used 3347
_cell_measurement_temperature 293(2)
_cell_measurement_theta_max 35.9958
_cell_measurement_theta_min 3.4997
_cell_volume 7283.6(9)
_computing_cell_refinement 'CrysAlis PRO (Oxford Diffraction, 2009)'
_computing_data_collection 'CrysAlis PRO (Oxford Diffraction, 2009)'
_computing_data_reduction 'CrysAlis PRO (Oxford Diffraction, 2009)'
_computing_molecular_graphics 'XP (Bruker, 1998)'
_computing_publication_material 'SHELXL97 (Sheldrick, 2008)'
_computing_structure_refinement 'SHELXL97 (Sheldrick, 2008)'
_computing_structure_solution 'SHELXS97 (Sheldrick, 2008)'
_diffrn_ambient_temperature 293(2)
_diffrn_detector_area_resol_mean 10.2576
_diffrn_measured_fraction_theta_full 0.977
_diffrn_measured_fraction_theta_max 0.977
_diffrn_measurement_device_type 'Oxford Diffraction Xcalibur Ruby'
_diffrn_measurement_method '\w scans'
_diffrn_radiation_monochromator graphite
_diffrn_radiation_source 'fine-focus sealed tube'
_diffrn_radiation_type CuK\a
_diffrn_radiation_wavelength 1.54184
_diffrn_reflns_av_R_equivalents 0.0485
_diffrn_reflns_av_sigmaI/netI 0.0480
_diffrn_reflns_limit_h_max 12
_diffrn_reflns_limit_h_min -11
_diffrn_reflns_limit_k_max 36
_diffrn_reflns_limit_k_min -33
_diffrn_reflns_limit_l_max 31
_diffrn_reflns_limit_l_min -31
_diffrn_reflns_number 54670
_diffrn_reflns_theta_full 76.83
_diffrn_reflns_theta_max 76.83
_diffrn_reflns_theta_min 3.50
_diffrn_standards_number 0
_exptl_absorpt_coefficient_mu 0.676
_exptl_absorpt_correction_T_max 0.88
_exptl_absorpt_correction_T_min 0.66
_exptl_absorpt_correction_type multi-scan
_exptl_absorpt_process_details
;
(CrysAlis PRO; Oxford Diffraction, 2009)
;
_exptl_crystal_colour brown
_exptl_crystal_density_diffrn 1.271
_exptl_crystal_density_meas 1.271
_exptl_crystal_density_method 'not measured'
_exptl_crystal_description prism
_exptl_crystal_F_000 2960
_exptl_crystal_size_max 0.6
_exptl_crystal_size_mid 0.3
_exptl_crystal_size_min 0.2
_refine_diff_density_max 0.223
_refine_diff_density_min -0.263
_refine_ls_extinction_coef 0.00014(3)
_refine_ls_extinction_expression Fc^*^=kFc[1+0.001xFc^2^\l^3^/sin(2\q)]^-1/4^
_refine_ls_extinction_method 'SHELXL97 (Sheldrick, 2008)'
_refine_ls_goodness_of_fit_ref 0.937
_refine_ls_hydrogen_treatment mixed
_refine_ls_matrix_type full
_refine_ls_number_parameters 1001
_refine_ls_number_reflns 15043
_refine_ls_number_restraints 3
_refine_ls_restrained_S_all 0.939
_refine_ls_R_factor_all 0.1166
_refine_ls_R_factor_gt 0.0615
_refine_ls_shift/su_max 0.002
_refine_ls_shift/su_mean 0.000
_refine_ls_structure_factor_coef Fsqd
_refine_ls_weighting_details 'calc w=1/[\s^2^(Fo^2^)+(0.1060P)^2^+0.0000P] where P=(Fo^2^+2Fc^2^)/3'
_refine_ls_weighting_scheme calc
_refine_ls_wR_factor_gt 0.1637
_refine_ls_wR_factor_ref 0.1912
_reflns_number_gt 7763
_reflns_number_total 15043
_reflns_threshold_expression I>2sigma(I)
_cod_data_source_file xu5738.cif
_cod_data_source_block I
_cod_database_code 2238819

loop_
_symmetry_equiv_pos_as_xyz
'x, y, z'
'-x, y+1/2, -z+1/2'
'-x, -y, -z'
'x, -y-1/2, z-1/2'

loop_
_atom_site_type_symbol
_atom_site_label
_atom_site_fract_x
_atom_site_fract_y
_atom_site_fract_z
_atom_site_U_iso_or_equiv
_atom_site_adp_type
_atom_site_calc_flag
_atom_site_refinement_flags
_atom_site_occupancy
_atom_site_symmetry_multiplicity
_atom_site_disorder_assembly
_atom_site_disorder_group
O O1A -0.3398(2) 0.50674(7) 0.30051(8) 0.0599(5) Uani d . 1 1 . .
O O3A -0.51864(19) 0.35070(6) 0.23365(8) 0.0662(5) Uani d . 1 1 . .
O O4A -0.3897(3) 0.28774(7) 0.28570(10) 0.0758(7) Uani d . 1 1 . .
O O5A -0.0079(2) 0.54677(7) 0.30415(8) 0.0600(5) Uani d . 1 1 . .
O O7A 0.1016(2) 0.71837(6) 0.31337(8) 0.0670(5) Uani d . 1 1 . .
O O8A -0.0477(2) 0.75200(6) 0.38755(10) 0.0760(6) Uani d . 1 1 . .
N N1A -0.5755(2) 0.43231(8) 0.21212(9) 0.0612(6) Uani d . 1 1 . .
H H1AN -0.5811 0.4032 0.2060 0.073 Uiso calc R 1 1 . .
N N2A 0.2222(2) 0.65010(8) 0.26806(9) 0.0620(6) Uani d . 1 1 . .
H H2AN 0.2113 0.6795 0.2693 0.074 Uiso calc R 1 1 . .
C C1A -0.2683(2) 0.47309(8) 0.32578(9) 0.0449(5) Uani d . 1 1 . .
C C2A -0.1730(2) 0.48497(8) 0.36297(9) 0.0442(5) Uani d . 1 1 . .
C C3A -0.1000(2) 0.44951(8) 0.38860(9) 0.0463(6) Uani d . 1 1 . .
C C4A -0.1287(2) 0.40481(8) 0.37605(10) 0.0484(6) Uani d . 1 1 . .
H H4 -0.0801 0.3817 0.3930 0.058 Uiso calc R 1 1 . .
C C5A -0.2540(3) 0.34321(8) 0.32885(10) 0.0538(6) Uani d . 1 1 . .
C C6A -0.3536(3) 0.33248(8) 0.29462(11) 0.0549(7) Uani d . 1 1 . .
C C7A -0.4285(3) 0.36623(9) 0.26604(10) 0.0522(6) Uani d . 1 1 . .
C C8A -0.4036(2) 0.41362(8) 0.27448(9) 0.0469(6) Uani d . 1 1 . .
C C9A -0.3011(2) 0.42680(8) 0.31242(9) 0.0422(5) Uani d . 1 1 . .
C C10A -0.2273(2) 0.39184(8) 0.33906(9) 0.0452(6) Uani d . 1 1 . .
C C11A -0.0709(2) 0.56317(8) 0.34810(9) 0.0449(5) Uani d . 1 1 . .
C C12A -0.1535(2) 0.53450(8) 0.37748(9) 0.0456(6) Uani d . 1 1 . .
C C13A -0.2189(3) 0.55251(8) 0.42227(10) 0.0507(6) Uani d . 1 1 . .
C C14A -0.2018(3) 0.59822(8) 0.43407(10) 0.0527(6) Uani d . 1 1 . .
H H14A -0.2456 0.6100 0.4634 0.063 Uiso calc R 1 1 . .
C C15A -0.1140(3) 0.67728(8) 0.41650(11) 0.0537(6) Uani d . 1 1 A .
C C16A -0.0481(3) 0.70493(8) 0.38213(11) 0.0550(7) Uani d . 1 1 . .
C C17A 0.0340(3) 0.68878(8) 0.33948(10) 0.0524(6) Uani d . 1 1 . .
C C18A 0.0404(3) 0.64017(8) 0.33049(9) 0.0472(6) Uani d . 1 1 . .
C C19A -0.0487(2) 0.61000(8) 0.36051(9) 0.0452(5) Uani d . 1 1 . .
C C20A -0.1213(3) 0.62822(8) 0.40407(10) 0.0478(6) Uani d . 1 1 . .
C C21A 0.0057(3) 0.46067(9) 0.42926(11) 0.0617(7) Uani d . 1 1 . .
H H21A 0.0788 0.4776 0.4134 0.093 Uiso calc R 1 1 . .
H H21B 0.0407 0.4326 0.4439 0.093 Uiso calc R 1 1 . .
H H21C -0.0347 0.4789 0.4564 0.093 Uiso calc R 1 1 . .
C C22A -0.4844(3) 0.44502(9) 0.24534(10) 0.0574(7) Uani d . 1 1 . .
H H22A -0.4708 0.4764 0.2505 0.069 Uiso calc R 1 1 . .
C C23A -0.1769(4) 0.30519(9) 0.35660(13) 0.0762(9) Uani d . 1 1 . .
H H23A -0.0982 0.3197 0.3736 0.091 Uiso calc R 1 1 . .
C C24A -0.1200(4) 0.26728(11) 0.32034(16) 0.0973(12) Uani d . 1 1 . .
H H24A -0.1934 0.2482 0.3081 0.146 Uiso calc R 1 1 . .
H H24B -0.0557 0.2487 0.3393 0.146 Uiso calc R 1 1 . .
H H24C -0.0755 0.2813 0.2910 0.146 Uiso calc R 1 1 . .
C C25A -0.2630(6) 0.28451(14) 0.39965(15) 0.1304(18) Uani d . 1 1 . .
H H25A -0.2812 0.3075 0.4256 0.196 Uiso calc R 1 1 . .
H H25B -0.2150 0.2592 0.4154 0.196 Uiso calc R 1 1 . .
H H25C -0.3476 0.2737 0.3852 0.196 Uiso calc R 1 1 . .
C C26A -0.3089(3) 0.52265(9) 0.45625(11) 0.0675(8) Uani d . 1 1 . .
H H26A -0.3893 0.5142 0.4371 0.101 Uiso calc R 1 1 . .
H H26B -0.3343 0.5395 0.4870 0.101 Uiso calc R 1 1 . .
H H26C -0.2600 0.4953 0.4662 0.101 Uiso calc R 1 1 . .
C C27A 0.1424(3) 0.62403(9) 0.29687(10) 0.0519(6) Uani d . 1 1 . .
H H27A 0.1546 0.5923 0.2947 0.062 Uiso calc R 1 1 . .
C C28A -0.1746(4) 0.69730(10) 0.46614(13) 0.0785(9) Uani d D 1 1 . .
H H28A -0.1450 0.7295 0.4647 0.094 Uiso calc PR 0.684(8) 1 A 1
H H28C -0.2481 0.6747 0.4701 0.094 Uiso calc PR 0.316(8) 1 A 2
C C29A -0.1023(9) 0.6797(3) 0.5133(3) 0.076(2) Uani d P 0.684(8) 1 A 1
H H29A -0.1295 0.6484 0.5198 0.114 Uiso calc PR 0.684(8) 1 A 1
H H29B -0.1252 0.6985 0.5429 0.114 Uiso calc PR 0.684(8) 1 A 1
H H29C -0.0057 0.6808 0.5076 0.114 Uiso calc PR 0.684(8) 1 A 1
C C30A -0.3198(5) 0.7014(2) 0.4704(2) 0.0801(19) Uani d P 0.684(8) 1 A 1
H H30A -0.3613 0.6721 0.4635 0.120 Uiso calc PR 0.684(8) 1 A 1
H H30B -0.3523 0.7236 0.4455 0.120 Uiso calc PR 0.684(8) 1 A 1
H H30C -0.3429 0.7113 0.5051 0.120 Uiso calc PR 0.684(8) 1 A 1
C C29C -0.2682(13) 0.7406(4) 0.4553(5) 0.096(5) Uani d PD 0.316(8) 1 A 2
H H29G -0.3045 0.7388 0.4204 0.143 Uiso calc PR 0.316(8) 1 A 2
H H29H -0.2152 0.7683 0.4588 0.143 Uiso calc PR 0.316(8) 1 A 2
H H29I -0.3417 0.7411 0.4799 0.143 Uiso calc PR 0.316(8) 1 A 2
C C30C -0.114(3) 0.6915(10) 0.5192(6) 0.181(15) Uani d PD 0.316(8) 1 A 2
H H30G -0.0640 0.6632 0.5206 0.271 Uiso calc PR 0.316(8) 1 A 2
H H30H -0.1859 0.6908 0.5447 0.271 Uiso calc PR 0.316(8) 1 A 2
H H30I -0.0544 0.7169 0.5265 0.271 Uiso calc PR 0.316(8) 1 A 2
C C31A -0.6679(4) 0.46109(12) 0.18448(16) 0.0955(12) Uani d . 1 1 . .
H H31A -0.6165 0.4855 0.1677 0.115 Uiso calc R 1 1 . .
H H31B -0.7287 0.4755 0.2095 0.115 Uiso calc R 1 1 . .
C C32A -0.7541(3) 0.43661(13) 0.14295(14) 0.0817(9) Uani d . 1 1 . .
C C33A -0.7725(4) 0.38898(14) 0.14119(16) 0.0953(12) Uani d . 1 1 . .
H H33A -0.7268 0.3698 0.1645 0.114 Uiso calc R 1 1 . .
C C34A -0.8578(5) 0.37130(18) 0.10505(19) 0.1115(14) Uani d . 1 1 . .
H H34A -0.8719 0.3396 0.1054 0.134 Uiso calc R 1 1 . .
C C35A -0.9227(5) 0.3955(2) 0.0693(2) 0.1365(19) Uani d . 1 1 . .
H H35A -0.9767 0.3814 0.0440 0.164 Uiso calc R 1 1 . .
C C36A -0.9066(7) 0.4430(2) 0.0712(2) 0.163(2) Uani d . 1 1 . .
H H36A -0.9541 0.4620 0.0482 0.196 Uiso calc R 1 1 . .
C C37A -0.8190(5) 0.46168(19) 0.10773(19) 0.1387(19) Uani d . 1 1 . .
H H37A -0.8051 0.4934 0.1076 0.166 Uiso calc R 1 1 . .
C C38A 0.3275(3) 0.63183(12) 0.23430(12) 0.0745(9) Uani d . 1 1 . .
H H38A 0.3579 0.6024 0.2481 0.089 Uiso calc R 1 1 . .
H H38B 0.4048 0.6527 0.2348 0.089 Uiso calc R 1 1 . .
C C39A 0.2821(3) 0.62517(11) 0.17855(13) 0.0731(8) Uani d . 1 1 . .
C C40A 0.1828(5) 0.59550(17) 0.16518(17) 0.1199(16) Uani d . 1 1 . .
H H40A 0.1386 0.5784 0.1908 0.144 Uiso calc R 1 1 . .
C C41A 0.1461(6) 0.5904(2) 0.1129(2) 0.149(2) Uani d . 1 1 . .
H H41A 0.0764 0.5702 0.1037 0.179 Uiso calc R 1 1 . .
C C42A 0.2109(8) 0.6145(2) 0.0753(2) 0.150(3) Uani d . 1 1 . .
H H42A 0.1872 0.6108 0.0404 0.180 Uiso calc R 1 1 . .
C C43A 0.3105(7) 0.6441(2) 0.0893(2) 0.156(2) Uani d . 1 1 . .
H H43A 0.3554 0.6612 0.0639 0.187 Uiso calc R 1 1 . .
C C44A 0.3451(5) 0.64900(15) 0.13937(16) 0.1105(14) Uani d . 1 1 . .
H H44A 0.4147 0.6694 0.1480 0.133 Uiso calc R 1 1 . .
H H1A -0.319(3) 0.5272(9) 0.3076(10) 0.043(9) Uiso d . 1 1 . .
H H4AB -0.437(3) 0.2912(11) 0.2635(13) 0.075(13) Uiso d . 1 1 . .
H H5A -0.019(3) 0.5211(10) 0.2998(11) 0.070(10) Uiso d . 1 1 . .
H H8A 0.009(6) 0.7604(18) 0.361(2) 0.19(2) Uiso d . 1 1 . .
O O1B -0.1752(2) 0.31302(6) 0.17875(8) 0.0614(5) Uani d . 1 1 . .
O O3B -0.0174(2) 0.47414(7) 0.23736(8) 0.0749(6) Uani d . 1 1 . .
O O4B -0.1476(3) 0.53280(7) 0.18104(13) 0.0950(8) Uani d . 1 1 . .
O O5B -0.5256(2) 0.27491(6) 0.17625(8) 0.0617(5) Uani d . 1 1 . .
O O7B -0.6126(2) 0.10094(6) 0.19258(8) 0.0639(5) Uani d . 1 1 . .
O O8B -0.4496(2) 0.06113(6) 0.12801(10) 0.0781(7) Uani d . 1 1 . .
N N1B 0.0548(2) 0.39295(8) 0.26071(9) 0.0612(6) Uani d . 1 1 . .
H H1BN 0.0598 0.4220 0.2669 0.073 Uiso calc R 1 1 . .
N N2B -0.7309(2) 0.17165(8) 0.23157(9) 0.0591(6) Uani d . 1 1 . .
H H2BN -0.7222 0.1422 0.2313 0.071 Uiso calc R 1 1 . .
C C1B -0.2491(3) 0.34500(8) 0.15120(10) 0.0482(6) Uani d . 1 1 . .
C C2B -0.3468(3) 0.33002(8) 0.11598(9) 0.0476(6) Uani d . 1 1 . .
C C3B -0.4201(3) 0.36252(9) 0.08731(10) 0.0530(6) Uani d . 1 1 . .
C C4B -0.3928(3) 0.40850(9) 0.09530(11) 0.0610(7) Uani d . 1 1 . .
H H4B -0.4417 0.4300 0.0759 0.073 Uiso calc R 1 1 . .
C C5B -0.2728(3) 0.47405(9) 0.13804(13) 0.0672(8) Uani d . 1 1 . .
C C6B -0.1792(3) 0.48738(9) 0.17298(13) 0.0680(8) Uani d . 1 1 . .
C C7B -0.1010(3) 0.45603(9) 0.20466(11) 0.0582(7) Uani d . 1 1 . .
C C8B -0.1189(2) 0.40818(8) 0.19770(10) 0.0483(6) Uani d . 1 1 . .
C C9B -0.2192(2) 0.39209(8) 0.16036(10) 0.0468(6) Uani d . 1 1 . .
C C10B -0.2958(3) 0.42474(8) 0.13102(11) 0.0540(6) Uani d . 1 1 . .
C C11B -0.4478(2) 0.25358(8) 0.13916(9) 0.0464(6) Uani d . 1 1 . .
C C12B -0.3616(3) 0.27949(8) 0.10783(10) 0.0479(6) Uani d . 1 1 . .
C C13B -0.2832(3) 0.25708(9) 0.06921(10) 0.0516(6) Uani d . 1 1 . .
C C14B -0.2905(3) 0.20996(8) 0.06589(10) 0.0531(6) Uani d . 1 1 . .
H H14B -0.2385 0.1952 0.0406 0.064 Uiso calc R 1 1 . .
C C15B -0.3681(3) 0.13275(8) 0.09532(10) 0.0499(6) Uani d . 1 1 . .
C C16B -0.4483(3) 0.10820(8) 0.12741(11) 0.0540(6) Uani d . 1 1 . .
C C17B -0.5413(3) 0.12858(8) 0.16441(10) 0.0496(6) Uani d . 1 1 . .
C C18B -0.5507(2) 0.17727(8) 0.16775(9) 0.0461(6) Uani d . 1 1 . .
C C19B -0.4589(2) 0.20484(8) 0.13539(9) 0.0452(5) Uani d . 1 1 . .
C C20B -0.3724(2) 0.18272(8) 0.09873(9) 0.0463(6) Uani d . 1 1 . .
C C21B -0.5251(3) 0.34706(11) 0.04815(12) 0.0731(9) Uani d . 1 1 . .
H H21D -0.4824 0.3283 0.0220 0.110 Uiso calc R 1 1 . .
H H21F -0.5656 0.3735 0.0318 0.110 Uiso calc R 1 1 . .
H H21E -0.5943 0.3295 0.0656 0.110 Uiso calc R 1 1 . .
C C22B -0.0336(3) 0.37892(9) 0.22677(11) 0.0568(7) Uani d . 1 1 . .
H H22B -0.0413 0.3473 0.2212 0.068 Uiso calc R 1 1 . .
C C23B -0.3500(4) 0.50935(11) 0.10536(19) 0.1092(14) Uani d . 1 1 . .
H H23B -0.4302 0.4931 0.0918 0.131 Uiso calc R 1 1 . .
C C24B -0.2709(7) 0.52298(19) 0.0589(2) 0.181(3) Uani d . 1 1 . .
H H24D -0.1836 0.5346 0.0697 0.272 Uiso calc R 1 1 . .
H H24E -0.3192 0.5466 0.0401 0.272 Uiso calc R 1 1 . .
H H24F -0.2584 0.4967 0.0366 0.272 Uiso calc R 1 1 . .
C C25B -0.4062(5) 0.55037(14) 0.1370(3) 0.165(2) Uani d . 1 1 . .
H H25D -0.4431 0.5394 0.1694 0.247 Uiso calc R 1 1 . .
H H25E -0.4766 0.5654 0.1172 0.247 Uiso calc R 1 1 . .
H H25F -0.3339 0.5718 0.1440 0.247 Uiso calc R 1 1 . .
C C26B -0.1927(3) 0.28431(10) 0.03317(11) 0.0665(8) Uani d . 1 1 . .
H H26F -0.2479 0.3035 0.0110 0.100 Uiso calc R 1 1 . .
H H26D -0.1402 0.2635 0.0121 0.100 Uiso calc R 1 1 . .
H H26E -0.1324 0.3033 0.0535 0.100 Uiso calc R 1 1 . .
C C27B -0.6516(3) 0.19577(9) 0.20076(10) 0.0515(6) Uani d . 1 1 . .
H H27B -0.6628 0.2276 0.2007 0.062 Uiso calc R 1 1 . .
C C28B -0.2757(3) 0.11051(9) 0.05479(11) 0.0603(7) Uani d . 1 1 . .
H H28B -0.1975 0.1312 0.0508 0.072 Uiso calc R 1 1 . .
C C29B -0.3490(4) 0.11025(11) 0.00226(12) 0.0783(9) Uani d . 1 1 . .
H H29E -0.4227 0.0885 0.0033 0.117 Uiso calc R 1 1 . .
H H29D -0.2861 0.1016 -0.0247 0.117 Uiso calc R 1 1 . .
H H29F -0.3842 0.1405 -0.0049 0.117 Uiso calc R 1 1 . .
C C30B -0.2174(3) 0.06336(10) 0.06733(13) 0.0739(9) Uani d . 1 1 . .
H H30D -0.1935 0.0620 0.1037 0.111 Uiso calc R 1 1 . .
H H30E -0.1377 0.0581 0.0466 0.111 Uiso calc R 1 1 . .
H H30F -0.2843 0.0401 0.0597 0.111 Uiso calc R 1 1 . .
C C31B 0.1449(3) 0.36288(11) 0.28869(14) 0.0822(10) Uani d . 1 1 . .
H H31C 0.2016 0.3467 0.2637 0.099 Uiso calc R 1 1 . .
H H31D 0.0910 0.3401 0.3070 0.099 Uiso calc R 1 1 . .
C C32B 0.2354(3) 0.38680(11) 0.32731(12) 0.0679(8) Uani d . 1 1 . .
C C33B 0.3082(4) 0.36054(14) 0.36087(14) 0.0946(11) Uani d . 1 1 . .
H H33B 0.2974 0.3287 0.3601 0.114 Uiso calc R 1 1 . .
C C34B 0.3972(5) 0.37956(18) 0.39591(17) 0.1196(15) Uani d . 1 1 . .
H H34B 0.4470 0.3608 0.4184 0.144 Uiso calc R 1 1 . .
C C35B 0.4129(4) 0.42655(17) 0.39777(15) 0.0977(13) Uani d . 1 1 . .
H H35B 0.4726 0.4399 0.4217 0.117 Uiso calc R 1 1 . .
C C36B 0.3420(4) 0.45267(14) 0.36510(16) 0.0928(11) Uani d . 1 1 . .
H H36B 0.3528 0.4845 0.3663 0.111 Uiso calc R 1 1 . .
C C37B 0.2527(3) 0.43390(12) 0.32942(13) 0.0789(9) Uani d . 1 1 . .
H H37B 0.2042 0.4529 0.3068 0.095 Uiso calc R 1 1 . .
C C38B -0.8325(3) 0.19135(11) 0.26616(11) 0.0678(8) Uani d . 1 1 . .
H H38C -0.9160 0.1736 0.2631 0.081 Uiso calc R 1 1 . .
H H38D -0.8522 0.2226 0.2549 0.081 Uiso calc R 1 1 . .
C C39B -0.7893(3) 0.19230(11) 0.32213(13) 0.0679(8) Uani d . 1 1 . .
C C40B -0.8537(6) 0.16527(16) 0.35764(17) 0.1373(19) Uani d . 1 1 . .
H H40B -0.9230 0.1456 0.3467 0.165 Uiso calc R 1 1 . .
C C41B -0.8171(10) 0.1668(2) 0.4103(2) 0.195(3) Uani d . 1 1 . .
H H41B -0.8623 0.1484 0.4344 0.234 Uiso calc R 1 1 . .
C C42B -0.7170(8) 0.1947(3) 0.4261(3) 0.167(3) Uani d . 1 1 . .
H H42B -0.6909 0.1951 0.4610 0.200 Uiso calc R 1 1 . .
C C43B -0.6554(6) 0.2217(3) 0.3926(3) 0.160(3) Uani d . 1 1 . .
H H43B -0.5874 0.2416 0.4042 0.192 Uiso calc R 1 1 . .
C C44B -0.6911(4) 0.22078(17) 0.33914(18) 0.1212(17) Uani d . 1 1 . .
H H44B -0.6465 0.2400 0.3157 0.145 Uiso calc R 1 1 . .
H H1B -0.209(3) 0.2892(11) 0.1740(12) 0.081(11) Uiso d . 1 1 . .
H H4BC -0.090(5) 0.5312(16) 0.2050(18) 0.14(2) Uiso d . 1 1 . .
H H5B -0.509(3) 0.3021(10) 0.1796(11) 0.063(9) Uiso d . 1 1 . .
H H8B -0.512(5) 0.0569(16) 0.1514(19) 0.17(2) Uiso d . 1 1 . .

loop_
_atom_site_aniso_label
_atom_site_aniso_U_11
_atom_site_aniso_U_22
_atom_site_aniso_U_33
_atom_site_aniso_U_12
_atom_site_aniso_U_13
_atom_site_aniso_U_23
O1A 0.0747(13) 0.0302(11) 0.0748(13) 0.0014(9) -0.0184(10) -0.0040(9)
O3A 0.0655(12) 0.0554(12) 0.0777(13) -0.0064(9) -0.0126(10) -0.0225(10)
O4A 0.0997(18) 0.0342(11) 0.0932(17) -0.0114(10) -0.0250(15) -0.0085(10)
O5A 0.0788(13) 0.0384(11) 0.0629(12) -0.0152(9) 0.0150(10) -0.0141(9)
O7A 0.0913(14) 0.0373(10) 0.0722(12) -0.0152(9) -0.0054(11) 0.0070(9)
O8A 0.0984(17) 0.0290(10) 0.1005(17) -0.0028(10) 0.0002(14) -0.0069(10)
N1A 0.0600(14) 0.0557(14) 0.0679(15) 0.0071(11) -0.0175(12) -0.0110(11)
N2A 0.0710(15) 0.0531(14) 0.0619(14) -0.0147(11) 0.0034(12) 0.0032(11)
C1A 0.0496(14) 0.0322(12) 0.0529(14) 0.0008(10) 0.0018(12) -0.0004(10)
C2A 0.0508(14) 0.0316(12) 0.0502(13) -0.0063(10) 0.0029(11) -0.0014(10)
C3A 0.0511(14) 0.0375(13) 0.0504(14) -0.0025(10) -0.0010(11) -0.0007(10)
C4A 0.0534(15) 0.0339(13) 0.0577(15) 0.0007(10) -0.0036(12) 0.0030(10)
C5A 0.0647(16) 0.0337(13) 0.0630(16) -0.0017(11) -0.0029(14) -0.0017(11)
C6A 0.0656(17) 0.0340(13) 0.0650(17) -0.0052(11) 0.0005(14) -0.0085(11)
C7A 0.0553(15) 0.0452(15) 0.0559(15) -0.0039(11) 0.0005(13) -0.0116(12)
C8A 0.0490(14) 0.0406(13) 0.0510(14) 0.0014(10) 0.0031(11) -0.0057(10)
C9A 0.0436(13) 0.0348(12) 0.0483(13) -0.0016(9) 0.0025(11) -0.0056(10)
C10A 0.0498(14) 0.0343(12) 0.0516(14) -0.0036(10) -0.0013(11) -0.0016(10)
C11A 0.0512(14) 0.0355(13) 0.0480(13) -0.0034(10) -0.0029(11) -0.0025(10)
C12A 0.0526(14) 0.0328(12) 0.0513(14) -0.0051(10) -0.0054(12) -0.0021(10)
C13A 0.0610(16) 0.0375(14) 0.0536(14) -0.0044(11) 0.0007(12) -0.0008(11)
C14A 0.0672(17) 0.0371(13) 0.0540(15) -0.0012(11) 0.0036(13) -0.0052(11)
C15A 0.0597(16) 0.0374(14) 0.0641(16) 0.0016(11) -0.0076(13) -0.0078(11)
C16A 0.0663(17) 0.0295(13) 0.0690(17) -0.0013(11) -0.0144(14) -0.0037(11)
C17A 0.0663(17) 0.0336(13) 0.0573(15) -0.0062(11) -0.0098(13) 0.0025(11)
C18A 0.0565(15) 0.0374(13) 0.0476(13) -0.0053(11) -0.0088(12) 0.0005(10)
C19A 0.0514(14) 0.0349(13) 0.0493(14) -0.0026(10) -0.0093(11) 0.0014(10)
C20A 0.0551(15) 0.0337(13) 0.0545(14) -0.0004(10) -0.0063(12) -0.0023(10)
C21A 0.0690(18) 0.0488(16) 0.0674(18) -0.0068(13) -0.0127(15) -0.0020(13)
C22A 0.0607(17) 0.0467(16) 0.0649(17) 0.0000(12) -0.0036(14) -0.0068(13)
C23A 0.099(2) 0.0349(15) 0.094(2) 0.0027(14) -0.0294(19) -0.0025(14)
C24A 0.106(3) 0.048(2) 0.138(3) 0.0174(18) 0.002(2) -0.004(2)
C25A 0.234(6) 0.078(3) 0.079(3) 0.025(3) 0.007(3) 0.019(2)
C26A 0.087(2) 0.0476(16) 0.0678(18) -0.0081(14) 0.0175(16) -0.0005(13)
C27A 0.0596(16) 0.0432(14) 0.0528(15) -0.0100(12) -0.0082(13) 0.0021(11)
C28A 0.103(3) 0.0453(17) 0.088(2) 0.0086(16) 0.018(2) -0.0123(15)
C29A 0.090(5) 0.080(4) 0.059(4) -0.011(3) 0.009(3) -0.024(3)
C30A 0.069(3) 0.077(4) 0.094(4) 0.009(3) -0.011(3) -0.019(3)
C29C 0.088(9) 0.083(10) 0.116(10) 0.035(7) -0.001(7) -0.040(8)
C30C 0.16(2) 0.28(4) 0.103(15) 0.10(2) -0.037(13) -0.103(17)
C31A 0.096(3) 0.073(2) 0.118(3) -0.0041(19) -0.034(2) -0.001(2)
C32A 0.072(2) 0.093(3) 0.081(2) -0.0022(19) -0.0079(18) 0.002(2)
C33A 0.087(3) 0.099(3) 0.101(3) -0.024(2) -0.012(2) -0.017(2)
C34A 0.103(3) 0.122(4) 0.109(3) -0.021(3) 0.002(3) -0.021(3)
C35A 0.122(4) 0.180(6) 0.107(4) -0.017(4) -0.028(3) -0.019(4)
C36A 0.183(6) 0.161(6) 0.145(5) 0.000(5) -0.079(4) 0.014(4)
C37A 0.152(4) 0.135(4) 0.129(4) -0.005(3) -0.070(4) 0.012(3)
C38A 0.0644(19) 0.089(2) 0.070(2) -0.0120(16) 0.0059(16) 0.0070(17)
C39A 0.075(2) 0.074(2) 0.071(2) 0.0008(16) 0.0025(17) 0.0031(16)
C40A 0.122(4) 0.147(4) 0.090(3) -0.043(3) -0.009(3) -0.016(3)
C41A 0.148(5) 0.171(6) 0.128(4) -0.005(4) -0.054(4) -0.041(4)
C42A 0.211(7) 0.162(6) 0.075(3) 0.048(5) -0.025(4) -0.011(4)
C43A 0.212(7) 0.171(6) 0.086(4) 0.019(5) -0.009(4) 0.030(4)
C44A 0.141(4) 0.110(3) 0.081(3) -0.015(3) -0.001(3) 0.026(2)
O1B 0.0779(13) 0.0323(10) 0.0738(13) -0.0018(9) -0.0263(10) -0.0036(9)
O3B 0.0786(14) 0.0537(12) 0.0922(15) -0.0171(10) -0.0036(12) -0.0267(11)
O4B 0.112(2) 0.0351(12) 0.137(2) -0.0174(12) -0.0101(19) -0.0076(13)
O5B 0.0749(13) 0.0356(11) 0.0748(13) -0.0057(9) 0.0098(10) -0.0152(9)
O7B 0.0749(13) 0.0391(10) 0.0778(13) -0.0067(9) 0.0053(11) -0.0017(9)
O8B 0.0873(16) 0.0312(10) 0.1159(19) 0.0006(9) 0.0212(14) -0.0076(10)
N1B 0.0565(13) 0.0566(14) 0.0703(15) -0.0042(11) -0.0132(12) -0.0166(11)
N2B 0.0639(14) 0.0479(13) 0.0655(14) -0.0018(10) 0.0047(12) -0.0057(11)
C1B 0.0580(15) 0.0344(13) 0.0521(14) 0.0001(11) -0.0017(12) -0.0023(10)
C2B 0.0589(15) 0.0339(13) 0.0501(14) -0.0030(10) -0.0030(12) -0.0037(10)
C3B 0.0570(15) 0.0451(15) 0.0570(15) -0.0003(11) -0.0072(13) 0.0004(11)
C4B 0.0673(18) 0.0450(16) 0.0706(18) 0.0029(13) -0.0094(15) 0.0078(13)
C5B 0.0669(18) 0.0341(14) 0.101(2) -0.0012(12) 0.0011(17) 0.0011(14)
C6B 0.075(2) 0.0330(14) 0.096(2) -0.0094(13) 0.0088(18) -0.0084(14)
C7B 0.0585(16) 0.0462(15) 0.0699(18) -0.0091(12) 0.0072(14) -0.0109(13)
C8B 0.0484(14) 0.0404(14) 0.0562(15) -0.0051(10) 0.0031(12) -0.0104(11)
C9B 0.0506(14) 0.0341(13) 0.0556(14) -0.0020(10) 0.0046(12) -0.0048(10)
C10B 0.0564(16) 0.0340(13) 0.0717(17) -0.0005(11) 0.0006(14) -0.0019(12)
C11B 0.0530(14) 0.0364(13) 0.0496(14) 0.0032(10) -0.0082(12) -0.0097(10)
C12B 0.0557(15) 0.0368(13) 0.0511(14) -0.0019(10) -0.0127(12) -0.0040(10)
C13B 0.0617(16) 0.0439(15) 0.0493(14) -0.0033(11) -0.0053(12) -0.0038(11)
C14B 0.0624(16) 0.0440(15) 0.0528(15) -0.0003(12) -0.0027(13) -0.0100(11)
C15B 0.0522(15) 0.0368(13) 0.0606(15) 0.0018(10) -0.0070(12) -0.0111(11)
C16B 0.0566(15) 0.0326(13) 0.0727(18) 0.0005(11) -0.0036(14) -0.0083(12)
C17B 0.0507(14) 0.0396(14) 0.0585(15) -0.0024(11) -0.0072(12) -0.0033(11)
C18B 0.0499(14) 0.0353(13) 0.0530(14) -0.0010(10) -0.0094(11) -0.0070(10)
C19B 0.0510(14) 0.0365(13) 0.0480(13) 0.0009(10) -0.0093(11) -0.0042(10)
C20B 0.0494(14) 0.0403(13) 0.0492(13) -0.0004(10) -0.0092(11) -0.0082(10)
C21B 0.079(2) 0.066(2) 0.075(2) 0.0026(16) -0.0229(17) 0.0000(16)
C22B 0.0565(16) 0.0476(16) 0.0664(17) -0.0060(12) -0.0010(14) -0.0139(13)
C23B 0.130(3) 0.0405(19) 0.157(4) 0.0075(19) -0.042(3) 0.008(2)
C24B 0.225(7) 0.156(5) 0.164(5) 0.033(5) 0.007(5) 0.093(4)
C25B 0.133(4) 0.057(3) 0.304(8) 0.026(3) -0.022(5) 0.004(4)
C26B 0.083(2) 0.0548(18) 0.0620(17) -0.0074(14) 0.0072(16) -0.0031(13)
C27B 0.0553(15) 0.0392(14) 0.0598(16) 0.0000(11) -0.0042(13) -0.0066(11)
C28B 0.0679(18) 0.0410(15) 0.0719(18) 0.0004(12) 0.0026(15) -0.0086(13)
C29B 0.102(2) 0.065(2) 0.068(2) 0.0100(17) 0.0082(18) -0.0068(15)
C30B 0.077(2) 0.0592(19) 0.086(2) 0.0146(15) -0.0040(17) -0.0182(16)
C31B 0.078(2) 0.070(2) 0.098(3) -0.0057(17) -0.025(2) -0.0113(18)
C32B 0.0563(17) 0.078(2) 0.0694(19) -0.0081(15) -0.0024(15) -0.0118(16)
C33B 0.095(3) 0.100(3) 0.089(3) -0.010(2) -0.030(2) 0.001(2)
C34B 0.133(4) 0.126(4) 0.099(3) -0.017(3) -0.044(3) 0.006(3)
C35B 0.080(3) 0.135(4) 0.078(2) -0.024(2) -0.015(2) -0.022(2)
C36B 0.083(2) 0.096(3) 0.099(3) -0.018(2) 0.003(2) -0.026(2)
C37B 0.066(2) 0.081(2) 0.089(2) -0.0139(17) -0.0082(18) -0.0185(18)
C38B 0.0587(17) 0.075(2) 0.0698(19) 0.0017(14) 0.0018(15) -0.0074(16)
C39B 0.0688(19) 0.0627(19) 0.072(2) 0.0074(15) -0.0046(16) -0.0122(15)
C40B 0.214(6) 0.112(4) 0.086(3) -0.042(4) -0.014(3) 0.015(3)
C41B 0.358(12) 0.143(6) 0.084(4) -0.003(6) -0.031(5) 0.021(3)
C42B 0.212(8) 0.175(7) 0.112(5) 0.069(6) -0.072(5) -0.037(5)
C43B 0.112(4) 0.237(9) 0.131(5) -0.003(4) -0.025(4) -0.086(5)
C44B 0.093(3) 0.162(5) 0.109(3) -0.031(3) -0.001(3) -0.055(3)

loop_
_atom_type_symbol
_atom_type_description
_atom_type_scat_dispersion_real
_atom_type_scat_dispersion_imag
_atom_type_scat_source
C C 0.0181 0.0091 'International Tables Vol C Tables 4.2.6.8 and 6.1.1.4'
H H 0.0000 0.0000 'International Tables Vol C Tables 4.2.6.8 and 6.1.1.4'
N N 0.0311 0.0180 'International Tables Vol C Tables 4.2.6.8 and 6.1.1.4'
O O 0.0492 0.0322 'International Tables Vol C Tables 4.2.6.8 and 6.1.1.4'

loop_
_geom_angle_atom_site_label_1
_geom_angle_atom_site_label_2
_geom_angle_atom_site_label_3
_geom_angle
C1A O1A H1A 111(3)
C6A O4A H4AB 99(3)
C11A O5A H5A 113(2)
C16A O8A H8A 101(3)
C22A N1A C31A 127.0(3)
C22A N1A H1AN 116.5
C31A N1A H1AN 116.5
C27A N2A C38A 123.4(3)
C27A N2A H2AN 118.3
C38A N2A H2AN 118.3
O1A C1A C2A 119.7(2)
O1A C1A C9A 116.5(2)
C2A C1A C9A 123.7(2)
C1A C2A C3A 118.7(2)
C1A C2A C12A 119.9(2)
C3A C2A C12A 121.3(2)
C4A C3A C2A 118.6(2)
C4A C3A C21A 120.6(2)
C2A C3A C21A 120.8(2)
C3A C4A C10A 123.7(2)
C3A C4A H4 118.2
C10A C4A H4 118.2
C6A C5A C10A 118.0(2)
C6A C5A C23A 119.8(2)
C10A C5A C23A 122.2(2)
C5A C6A O4A 121.1(3)
C5A C6A C7A 123.2(2)
O4A C6A C7A 115.8(2)
O3A C7A C8A 123.7(2)
O3A C7A C6A 116.1(2)
C8A C7A C6A 120.1(2)
C7A C8A C22A 116.7(2)
C7A C8A C9A 118.6(2)
C22A C8A C9A 124.7(2)
C10A C9A C1A 116.4(2)
C10A C9A C8A 119.1(2)
C1A C9A C8A 124.5(2)
C4A C10A C9A 118.8(2)
C4A C10A C5A 120.2(2)
C9A C10A C5A 121.0(2)
O5A C11A C12A 120.2(2)
O5A C11A C19A 116.7(2)
C12A C11A C19A 123.1(2)
C11A C12A C13A 119.0(2)
C11A C12A C2A 121.1(2)
C13A C12A C2A 119.9(2)
C14A C13A C12A 118.7(2)
C14A C13A C26A 119.9(2)
C12A C13A C26A 121.4(2)
C13A C14A C20A 123.2(2)
C13A C14A H14A 118.4
C20A C14A H14A 118.4
C16A C15A C20A 117.3(2)
C16A C15A C28A 120.3(2)
C20A C15A C28A 122.4(2)
C15A C16A O8A 121.6(3)
C15A C16A C17A 124.7(2)
O8A C16A C17A 113.6(2)
O7A C17A C18A 123.8(2)
O7A C17A C16A 118.2(2)
C18A C17A C16A 118.0(2)
C27A C18A C17A 117.4(2)
C27A C18A C19A 123.6(2)
C17A C18A C19A 118.7(2)
C11A C19A C20A 117.1(2)
C11A C19A C18A 123.5(2)
C20A C19A C18A 119.4(2)
C14A C20A C19A 118.7(2)
C14A C20A C15A 120.8(2)
C19A C20A C15A 120.5(2)
C3A C21A H21A 109.5
C3A C21A H21B 109.5
H21A C21A H21B 109.5
C3A C21A H21C 109.5
H21A C21A H21C 109.5
H21B C21A H21C 109.5
N1A C22A C8A 123.4(3)
N1A C22A H22A 118.3
C8A C22A H22A 118.3
C5A C23A C25A 110.5(3)
C5A C23A C24A 114.7(3)
C25A C23A C24A 111.0(3)
C5A C23A H23A 106.7
C25A C23A H23A 106.7
C24A C23A H23A 106.7
C23A C24A H24A 109.5
C23A C24A H24B 109.5
H24A C24A H24B 109.5
C23A C24A H24C 109.5
H24A C24A H24C 109.5
H24B C24A H24C 109.5
C23A C25A H25A 109.5
C23A C25A H25B 109.5
H25A C25A H25B 109.5
C23A C25A H25C 109.5
H25A C25A H25C 109.5
H25B C25A H25C 109.5
C13A C26A H26A 109.5
C13A C26A H26B 109.5
H26A C26A H26B 109.5
C13A C26A H26C 109.5
H26A C26A H26C 109.5
H26B C26A H26C 109.5
N2A C27A C18A 125.4(2)
N2A C27A H27A 117.3
C18A C27A H27A 117.3
C30A C28A C30C 109.3(12)
C30A C28A C29A 115.9(5)
C30C C28A C29A 15.2(12)
C30A C28A C15A 119.1(3)
C30C C28A C15A 124.4(10)
C29A C28A C15A 111.1(4)
C30A C28A C29C 51.0(5)
C30C C28A C29C 118.6(10)
C29A C28A C29C 133.7(6)
C15A C28A C29C 112.7(5)
C30A C28A H28A 102.6
C30C C28A H28A 91.4
C29A C28A H28A 102.6
C15A C28A H28A 102.6
C29C C28A H28A 53.6
C30A C28A H28C 46.8
C30C C28A H28C 97.0
C29A C28A H28C 92.1
C15A C28A H28C 97.0
C29C C28A H28C 97.0
H28A C28A H28C 149.2
C28A C29A H29A 109.5
C28A C29A H29B 109.5
C28A C29A H29C 109.5
C28A C30A H30A 109.5
C28A C30A H30B 109.5
C28A C30A H30C 109.5
C28A C29C H29G 109.5
C28A C29C H29H 109.5
H29G C29C H29H 109.5
C28A C29C H29I 109.5
H29G C29C H29I 109.5
H29H C29C H29I 109.5
C28A C30C H30G 109.5
C28A C30C H30H 109.5
H30G C30C H30H 109.5
C28A C30C H30I 109.5
H30G C30C H30I 109.5
H30H C30C H30I 109.5
N1A C31A C32A 115.0(3)
N1A C31A H31A 108.5
C32A C31A H31A 108.5
N1A C31A H31B 108.5
C32A C31A H31B 108.5
H31A C31A H31B 107.5
C37A C32A C33A 117.5(4)
C37A C32A C31A 118.8(4)
C33A C32A C31A 123.6(3)
C34A C33A C32A 118.7(4)
C34A C33A H33A 120.7
C32A C33A H33A 120.7
C35A C34A C33A 124.9(5)
C35A C34A H34A 117.5
C33A C34A H34A 117.5
C34A C35A C36A 116.8(5)
C34A C35A H35A 121.6
C36A C35A H35A 121.6
C37A C36A C35A 119.0(5)
C37A C36A H36A 120.5
C35A C36A H36A 120.5
C32A C37A C36A 123.0(5)
C32A C37A H37A 118.5
C36A C37A H37A 118.5
N2A C38A C39A 113.7(3)
N2A C38A H38A 108.8
C39A C38A H38A 108.8
N2A C38A H38B 108.8
C39A C38A H38B 108.8
H38A C38A H38B 107.7
C40A C39A C44A 117.8(4)
C40A C39A C38A 122.4(3)
C44A C39A C38A 119.8(3)
C39A C40A C41A 119.8(5)
C39A C40A H40A 120.1
C41A C40A H40A 120.1
C42A C41A C40A 120.6(6)
C42A C41A H41A 119.7
C40A C41A H41A 119.7
C43A C42A C41A 118.9(6)
C43A C42A H42A 120.5
C41A C42A H42A 120.5
C44A C43A C42A 120.4(6)
C44A C43A H43A 119.8
C42A C43A H43A 119.8
C43A C44A C39A 122.5(5)
C43A C44A H44A 118.8
C39A C44A H44A 118.8
C1B O1B H1B 107(2)
C6B O4B H4BC 102(3)
C11B O5B H5B 114(2)
C16B O8B H8B 99(3)
C22B N1B C31B 123.8(3)
C22B N1B H1BN 118.1
C31B N1B H1BN 118.1
C27B N2B C38B 124.5(2)
C27B N2B H2BN 117.8
C38B N2B H2BN 117.8
O1B C1B C2B 119.1(2)
O1B C1B C9B 117.3(2)
C2B C1B C9B 123.6(2)
C1B C2B C3B 119.0(2)
C1B C2B C12B 117.9(2)
C3B C2B C12B 122.9(2)
C4B C3B C2B 118.6(2)
C4B C3B C21B 121.4(2)
C2B C3B C21B 120.0(2)
C3B C4B C10B 123.7(3)
C3B C4B H4B 118.1
C10B C4B H4B 118.1
C6B C5B C10B 118.1(3)
C6B C5B C23B 120.8(3)
C10B C5B C23B 121.0(3)
C5B C6B O4B 122.3(3)
C5B C6B C7B 123.9(2)
O4B C6B C7B 113.8(3)
O3B C7B C8B 124.3(3)
O3B C7B C6B 116.6(2)
C8B C7B C6B 119.1(3)
C22B C8B C7B 117.1(2)
C22B C8B C9B 123.9(2)
C7B C8B C9B 119.0(2)
C1B C9B C10B 116.5(2)
C1B C9B C8B 124.1(2)
C10B C9B C8B 119.4(2)
C4B C10B C9B 118.5(2)
C4B C10B C5B 121.0(3)
C9B C10B C5B 120.5(2)
O5B C11B C12B 119.9(2)
O5B C11B C19B 117.0(2)
C12B C11B C19B 123.1(2)
C11B C12B C13B 119.3(2)
C11B C12B C2B 120.8(2)
C13B C12B C2B 119.9(2)
C14B C13B C12B 118.3(2)
C14B C13B C26B 121.0(2)
C12B C13B C26B 120.7(2)
C13B C14B C20B 123.5(2)
C13B C14B H14B 118.2
C20B C14B H14B 118.2
C16B C15B C20B 118.3(2)
C16B C15B C28B 122.9(2)
C20B C15B C28B 118.8(2)
C15B C16B O8B 122.9(2)
C15B C16B C17B 123.8(2)
O8B C16B C17B 113.3(2)
O7B C17B C18B 123.5(2)
O7B C17B C16B 117.2(2)
C18B C17B C16B 119.3(2)
C27B C18B C17B 117.5(2)
C27B C18B C19B 124.4(2)
C17B C18B C19B 118.0(2)
C20B C19B C11B 116.6(2)
C20B C19B C18B 119.8(2)
C11B C19B C18B 123.6(2)
C14B C20B C19B 119.0(2)
C14B C20B C15B 120.5(2)
C19B C20B C15B 120.6(2)
C3B C21B H21D 109.5
C3B C21B H21F 109.5
H21D C21B H21F 109.5
C3B C21B H21E 109.5
H21D C21B H21E 109.5
H21F C21B H21E 109.5
N1B C22B C8B 124.3(3)
N1B C22B H22B 117.8
C8B C22B H22B 117.8
C24B C23B C5B 111.1(4)
C24B C23B C25B 113.9(4)
C5B C23B C25B 114.2(4)
C24B C23B H23B 105.6
C5B C23B H23B 105.6
C25B C23B H23B 105.6
C23B C24B H24D 109.5
C23B C24B H24E 109.5
H24D C24B H24E 109.5
C23B C24B H24F 109.5
H24D C24B H24F 109.5
H24E C24B H24F 109.5
C23B C25B H25D 109.5
C23B C25B H25E 109.5
H25D C25B H25E 109.5
C23B C25B H25F 109.5
H25D C25B H25F 109.5
H25E C25B H25F 109.5
C13B C26B H26F 109.5
C13B C26B H26D 109.5
H26F C26B H26D 109.5
C13B C26B H26E 109.5
H26F C26B H26E 109.5
H26D C26B H26E 109.5
N2B C27B C18B 125.2(2)
N2B C27B H27B 117.4
C18B C27B H27B 117.4
C30B C28B C29B 111.0(2)
C30B C28B C15B 117.6(2)
C29B C28B C15B 108.9(2)
C30B C28B H28B 106.2
C29B C28B H28B 106.2
C15B C28B H28B 106.2
C28B C29B H29E 109.5
C28B C29B H29D 109.5
H29E C29B H29D 109.5
C28B C29B H29F 109.5
H29E C29B H29F 109.5
H29D C29B H29F 109.5
C28B C30B H30D 109.5
C28B C30B H30E 109.5
H30D C30B H30E 109.5
C28B C30B H30F 109.5
H30D C30B H30F 109.5
H30E C30B H30F 109.5
N1B C31B C32B 114.3(3)
N1B C31B H31C 108.7
C32B C31B H31C 108.7
N1B C31B H31D 108.7
C32B C31B H31D 108.7
H31C C31B H31D 107.6
C33B C32B C37B 118.0(3)
C33B C32B C31B 118.0(3)
C37B C32B C31B 123.9(3)
C32B C33B C34B 121.6(4)
C32B C33B H33B 119.2
C34B C33B H33B 119.2
C33B C34B C35B 119.7(4)
C33B C34B H34B 120.2
C35B C34B H34B 120.2
C36B C35B C34B 119.2(4)
C36B C35B H35B 120.4
C34B C35B H35B 120.4
C35B C36B C37B 121.6(4)
C35B C36B H36B 119.2
C37B C36B H36B 119.2
C36B C37B C32B 119.8(4)
C36B C37B H37B 120.1
C32B C37B H37B 120.1
N2B C38B C39B 113.5(2)
N2B C38B H38C 108.9
C39B C38B H38C 108.9
N2B C38B H38D 108.9
C39B C38B H38D 108.9
H38C C38B H38D 107.7
C44B C39B C40B 118.3(4)
C44B C39B C38B 121.6(4)
C40B C39B C38B 120.0(3)
C39B C40B C41B 120.6(5)
C39B C40B H40B 119.7
C41B C40B H40B 119.7
C42B C41B C40B 119.9(7)
C42B C41B H41B 120.0
C40B C41B H41B 120.0
C43B C42B C41B 120.4(7)
C43B C42B H42B 119.8
C41B C42B H42B 119.8
C42B C43B C44B 120.6(6)
C42B C43B H43B 119.7
C44B C43B H43B 119.7
C39B C44B C43B 120.1(5)
C39B C44B H44B 119.9
C43B C44B H44B 119.9

loop_
_geom_bond_atom_site_label_1
_geom_bond_atom_site_label_2
_geom_bond_distance
O1A C1A 1.364(3)
O1A H1A 0.65(2)
O3A C7A 1.291(3)
O4A C6A 1.365(3)
O4A H4AB 0.74(3)
O5A C11A 1.370(3)
O5A H5A 0.76(3)
O7A C17A 1.275(3)
O8A C16A 1.373(3)
O8A H8A 0.92(5)
N1A C22A 1.286(3)
N1A C31A 1.419(4)
N1A H1AN 0.8600
N2A C27A 1.316(3)
N2A C38A 1.449(4)
N2A H2AN 0.8600
C1A C2A 1.376(3)
C1A C9A 1.423(3)
C2A C3A 1.413(3)
C2A C12A 1.496(3)
C3A C4A 1.365(3)
C3A C21A 1.502(3)
C4A C10A 1.403(3)
C4A H4 0.9300
C5A C6A 1.347(4)
C5A C10A 1.458(3)
C5A C23A 1.513(4)
C6A C7A 1.425(4)
C7A C8A 1.413(3)
C8A C22A 1.418(3)
C8A C9A 1.447(3)
C9A C10A 1.419(3)
C11A C12A 1.385(3)
C11A C19A 1.412(3)
C12A C13A 1.415(3)
C13A C14A 1.370(3)
C13A C26A 1.514(3)
C14A C20A 1.405(3)
C14A H14A 0.9300
C15A C16A 1.356(4)
C15A C20A 1.460(3)
C15A C28A 1.519(4)
C16A C17A 1.437(4)
C17A C18A 1.430(3)
C18A C27A 1.402(3)
C18A C19A 1.458(3)
C19A C20A 1.426(3)
C21A H21A 0.9600
C21A H21B 0.9600
C21A H21C 0.9600
C22A H22A 0.9300
C23A C25A 1.515(5)
C23A C24A 1.544(4)
C23A H23A 0.9800
C24A H24A 0.9600
C24A H24B 0.9600
C24A H24C 0.9600
C25A H25A 0.9600
C25A H25B 0.9600
C25A H25C 0.9600
C26A H26A 0.9600
C26A H26B 0.9600
C26A H26C 0.9600
C27A H27A 0.9300
C28A C30A 1.434(6)
C28A C30C 1.488(9)
C28A C29A 1.488(7)
C28A C29C 1.581(8)
C28A H28A 0.9800
C28A H28C 0.9800
C29A H29A 0.9600
C29A H29B 0.9600
C29A H29C 0.9600
C30A H30A 0.9600
C30A H30B 0.9600
C30A H30C 0.9600
C29C H29G 0.9600
C29C H29H 0.9600
C29C H29I 0.9600
C30C H30G 0.9600
C30C H30H 0.9600
C30C H30I 0.9600
C31A C32A 1.531(5)
C31A H31A 0.9700
C31A H31B 0.9700
C32A C37A 1.320(5)
C32A C33A 1.394(5)
C33A C34A 1.346(5)
C33A H33A 0.9300
C34A C35A 1.315(6)
C34A H34A 0.9300
C35A C36A 1.389(7)
C35A H35A 0.9300
C36A C37A 1.378(6)
C36A H36A 0.9300
C37A H37A 0.9300
C38A C39A 1.506(4)
C38A H38A 0.9700
C38A H38B 0.9700
C39A C40A 1.343(5)
C39A C44A 1.367(5)
C40A C41A 1.392(6)
C40A H40A 0.9300
C41A C42A 1.349(7)
C41A H41A 0.9300
C42A C43A 1.348(8)
C42A H42A 0.9300
C43A C44A 1.331(6)
C43A H43A 0.9300
C44A H44A 0.9300
O1B C1B 1.371(3)
O1B H1B 0.77(3)
O3B C7B 1.282(3)
O4B C6B 1.369(3)
O4B H4BC 0.83(4)
O5B C11B 1.368(3)
O5B H5B 0.81(3)
O7B C17B 1.287(3)
O8B C16B 1.366(3)
O8B H8B 0.86(5)
N1B C22B 1.291(3)
N1B C31B 1.432(4)
N1B H1BN 0.8600
N2B C27B 1.312(3)
N2B C38B 1.452(3)
N2B H2BN 0.8600
C1B C2B 1.383(3)
C1B C9B 1.417(3)
C2B C3B 1.393(3)
C2B C12B 1.488(3)
C3B C4B 1.376(4)
C3B C21B 1.503(4)
C4B C10B 1.399(4)
C4B H4B 0.9300
C5B C6B 1.336(4)
C5B C10B 1.459(3)
C5B C23B 1.522(4)
C6B C7B 1.438(4)
C7B C8B 1.411(3)
C8B C22B 1.403(4)
C8B C9B 1.447(3)
C9B C10B 1.422(3)
C11B C12B 1.388(3)
C11B C19B 1.422(3)
C12B C13B 1.413(3)
C13B C14B 1.372(3)
C13B C26B 1.506(4)
C14B C20B 1.408(3)
C14B H14B 0.9300
C15B C16B 1.344(4)
C15B C20B 1.453(3)
C15B C28B 1.523(4)
C16B C17B 1.444(3)
C17B C18B 1.418(3)
C18B C27B 1.410(3)
C18B C19B 1.464(3)
C19B C20B 1.420(3)
C21B H21D 0.9600
C21B H21F 0.9600
C21B H21E 0.9600
C22B H22B 0.9300
C23B C24B 1.476(6)
C23B C25B 1.542(6)
C23B H23B 0.9800
C24B H24D 0.9600
C24B H24E 0.9600
C24B H24F 0.9600
C25B H25D 0.9600
C25B H25E 0.9600
C25B H25F 0.9600
C26B H26F 0.9600
C26B H26D 0.9600
C26B H26E 0.9600
C27B H27B 0.9300
C28B C30B 1.517(4)
C28B C29B 1.522(4)
C28B H28B 0.9800
C29B H29E 0.9600
C29B H29D 0.9600
C29B H29F 0.9600
C30B H30D 0.9600
C30B H30E 0.9600
C30B H30F 0.9600
C31B C32B 1.497(4)
C31B H31C 0.9700
C31B H31D 0.9700
C32B C33B 1.350(5)
C32B C37B 1.378(4)
C33B C34B 1.366(5)
C33B H33B 0.9300
C34B C35B 1.373(6)
C34B H34B 0.9300
C35B C36B 1.324(5)
C35B H35B 0.9300
C36B C37B 1.375(4)
C36B H36B 0.9300
C37B H37B 0.9300
C38B C39B 1.492(4)
C38B H38C 0.9700
C38B H38D 0.9700
C39B C44B 1.341(5)
C39B C40B 1.358(5)
C40B C41B 1.394(7)
C40B H40B 0.9300
C41B C42B 1.335(9)
C41B H41B 0.9300
C42B C43B 1.308(8)
C42B H42B 0.9300
C43B C44B 1.412(7)
C43B H43B 0.9300
C44B H44B 0.9300

loop_
_geom_hbond_atom_site_label_D
_geom_hbond_atom_site_label_H
_geom_hbond_atom_site_label_A
_geom_hbond_site_symmetry_A
_geom_hbond_distance_DH
_geom_hbond_distance_HA
_geom_hbond_distance_DA
_geom_hbond_angle_DHA
N1A H1AN O3A . 0.86 1.79 2.494(3) 137.9
N1B H1BN O3B . 0.86 1.85 2.531(3) 134.7
N2A H2AN O7A . 0.86 1.93 2.584(3) 132.3
N2B H2BN O7B . 0.86 1.89 2.561(3) 133.7
O1A H1A O7B 2_455 0.65(2) 2.24(3) 2.778(3) 141(3)
O1B H1B O7A 2_545 0.77(3) 2.33(3) 2.846(2) 125(3)
O4A H4AB O3A . 0.74(3) 2.05(3) 2.588(3) 130(3)
O4B H4BC O3B . 0.83(4) 1.98(4) 2.568(4) 126(4)
O5A H5A O3B . 0.76(3) 2.10(3) 2.714(3) 138(3)
O5B H5B O3A . 0.81(3) 1.98(3) 2.645(3) 139(3)
O8A H8A O1B 2 0.92(5) 2.45(5) 3.290(3) 151(4)
O8A H8A O7A . 0.92(5) 1.95(5) 2.592(3) 126(4)
O8B H8B O1A 2_445 0.86(5) 2.40(5) 3.183(3) 151(4)
O8B H8B O7B . 0.86(5) 1.93(5) 2.577(3) 130(4)
